data_4113060
loop_
_publ_author_name
'Yoshimitsu Itoh'
'Masahiro Yamanaka'
'Koichi Mikami'

_publ_section_title
;
 Direct Generation of Ti-Enolate of \a-CF3 Ketone: Theoretical Study and
 High-Yielding and Diastereoselective Aldol Reaction
;
_journal_name_full 'Journal of the American Chemical Society'
_journal_page_first 13174
_journal_page_last 13175
_journal_paper_doi 10.1021/ja046518a
_journal_volume 126
_journal_year 2004
_chemical_formula_moiety 'C20 H21 F3 O2 '
_chemical_formula_sum 'C20 H21 F3 O2'
_chemical_formula_weight 350.38
_space_group_IT_number 2
_symmetry_cell_setting triclinic
_symmetry_Int_Tables_number 2
_symmetry_space_group_name_Hall '-P 1'
_symmetry_space_group_name_H-M 'P -1'
_cell_angle_alpha 73.90(2)
_cell_angle_beta 88.25(3)
_cell_angle_gamma 76.29(2)
_cell_formula_units_Z 2
_cell_length_a 6.469(4)
_cell_length_b 10.934(6)
_cell_length_c 13.371(9)
_cell_measurement_reflns_used 3337
_cell_measurement_temperature 193.1
_cell_measurement_theta_max 31.5
_cell_measurement_theta_min 2.9
_cell_volume 882.1(9)
_computing_cell_refinement CrystalClear
_computing_data_collection CrystalClear
_computing_data_reduction CrystalStructure
_computing_publication_material 'CrystalStructure Ver. 3.16'
_computing_structure_refinement CRYSTALS
_computing_structure_solution SIR92
_diffrn_detector_area_resol_mean 7.31
_diffrn_measured_fraction_theta_full 0.6070
_diffrn_measured_fraction_theta_max 0.6070
_diffrn_measurement_device_type 'Rigaku Saturn'
_diffrn_measurement_method \w
_diffrn_radiation_type 'Mo K\a'
_diffrn_radiation_wavelength 0.7107
_diffrn_reflns_av_R_equivalents 0.018
_diffrn_reflns_limit_h_max 8
_diffrn_reflns_limit_h_min -8
_diffrn_reflns_limit_k_max 15
_diffrn_reflns_limit_k_min -11
_diffrn_reflns_limit_l_max 18
_diffrn_reflns_limit_l_min -10
_diffrn_reflns_number 3713
_diffrn_reflns_theta_full 31.20
_diffrn_reflns_theta_max 31.20
_exptl_absorpt_coefficient_mu 0.105
_exptl_absorpt_correction_T_max 0.979
_exptl_absorpt_correction_T_min 0.459
_exptl_absorpt_correction_type multi-scan
_exptl_absorpt_process_details 'Jacobson, R. (1998) Private communication'
_exptl_crystal_colour colorless
_exptl_crystal_density_diffrn 1.319
_exptl_crystal_description prism
_exptl_crystal_F_000 368.00
_exptl_crystal_size_max 0.20
_exptl_crystal_size_mid 0.20
_exptl_crystal_size_min 0.20
_refine_diff_density_max 0.28
_refine_diff_density_min -0.27
_refine_ls_extinction_method none
_refine_ls_goodness_of_fit_ref 0.991
_refine_ls_hydrogen_treatment refall
_refine_ls_number_parameters 247
_refine_ls_number_reflns 3486
_refine_ls_R_factor_gt 0.0960
_refine_ls_shift/su_max 0.0000
_refine_ls_structure_factor_coef Fsqd
_refine_ls_weighting_details 'w = 1/[0.0000Fo^2^ + 2.0000\s^2^(Fo) + 0.9800]/(4Fo^2^)'
_refine_ls_weighting_scheme calc
_refine_ls_wR_factor_ref 0.1620
_reflns_number_gt 3479
_reflns_number_total 3486
_reflns_threshold_expression F^2^>2.0\s(F^2^)
_cod_data_source_file ja046518asi20040612_075431.cif
_cod_data_source_block '__5-Hydroxy-2,2-dimethyl-1,5-diphenyl-4-trifluoromethyl-3-pentanone'
_cod_original_cell_volume 882.2(10)
_cod_original_sg_symbol_H-M 'P -1 '
_cod_original_formula_sum 'C20 H21 F3 O2 '
_cod_database_code 4113060

loop_
_symmetry_equiv_pos_as_xyz
x,y,z
-x,-y,-z

loop_
_atom_site_label
_atom_site_type_symbol
_atom_site_fract_x
_atom_site_fract_y
_atom_site_fract_z
_atom_site_U_iso_or_equiv
_atom_site_adp_type
_atom_site_occupancy
_atom_site_symmetry_multiplicity
_atom_site_calc_flag
F(2) F -0.1830(4) 0.4627(2) 0.4477(1) 0.0613(6) Uani 1.00 1 d
F(3) F -0.2630(3) 0.3892(2) 0.60549(13) 0.0589(6) Uani 1.00 1 d
F(4) F -0.3657(3) 0.3180(2) 0.4871(2) 0.0642(7) Uani 1.00 1 d
O(1) O -0.1403(3) 0.0755(2) 0.6426(1) 0.0450(6) Uani 1.00 1 d
O(2) O 0.2374(4) 0.0839(2) 0.4807(1) 0.0455(6) Uani 1.00 1 d
C(1) C 0.2446(5) 0.2422(3) 0.8551(2) 0.0360(7) Uani 1.00 1 d
C(2) C 0.1826(5) 0.1996(3) 0.9575(2) 0.0430(8) Uani 1.00 1 d
C(3) C 0.3066(6) 0.2008(3) 1.0401(2) 0.0497(9) Uani 1.00 1 d
C(4) C 0.4895(6) 0.2435(3) 1.0226(2) 0.0539(10) Uani 1.00 1 d
C(5) C 0.5524(6) 0.2854(4) 0.9219(3) 0.0546(11) Uani 1.00 1 d
C(6) C 0.0598(5) 0.2740(3) 0.3431(2) 0.0358(7) Uani 1.00 1 d
C(7) C 0.4309(5) 0.2833(3) 0.8392(2) 0.0463(9) Uani 1.00 1 d
C(8) C -0.1051(5) 0.3117(3) 0.2683(2) 0.0445(9) Uani 1.00 1 d
C(9) C 0.0755(6) 0.0123(3) 0.8245(2) 0.0533(10) Uani 1.00 1 d
C(10) C 0.1048(5) 0.2475(3) 0.7645(2) 0.0367(7) Uani 1.00 1 d
C(11) C 0.0018(4) 0.2471(3) 0.5377(2) 0.0319(7) Uani 1.00 1 d
C(12) C 0.1356(5) 0.1176(3) 0.7345(2) 0.0354(7) Uani 1.00 1 d
C(13) C -0.0916(6) 0.4002(3) 0.1731(2) 0.0515(9) Uani 1.00 1 d
C(14) C 0.0860(6) 0.4502(3) 0.1515(2) 0.0517(9) Uani 1.00 1 d
C(15) C -0.2008(5) 0.3526(3) 0.5190(2) 0.0442(9) Uani 1.00 1 d
C(16) C 0.3663(5) 0.0711(4) 0.7059(3) 0.0508(10) Uani 1.00 1 d
C(18) C 0.0443(5) 0.1797(3) 0.4485(2) 0.0353(7) Uani 1.00 1 d
C(19) C 0.2384(5) 0.3235(3) 0.3200(2) 0.0449(9) Uani 1.00 1 d
C(20) C -0.0118(4) 0.1407(3) 0.6399(2) 0.0329(7) Uani 1.00 1 d
C(21) C 0.2519(6) 0.4118(3) 0.2246(2) 0.0525(10) Uani 1.00 1 d
H(1) H 0.0558(5) 0.1691(3) 0.9706(2) 0.052(1) Uiso 1.00 1 c
H(2) H 0.2625(6) 0.1724(3) 1.1094(2) 0.059(2) Uiso 1.00 1 c
H(3) H 0.5729(6) 0.2436(3) 1.0799(2) 0.065(2) Uiso 1.00 1 c
H(4) H 0.6795(6) 0.3155(4) 0.9092(3) 0.069(2) Uiso 1.00 1 c
H(5) H 0.4753(5) 0.3111(3) 0.7699(2) 0.057(2) Uiso 1.00 1 c
H(6) H -0.0395(5) 0.2726(3) 0.7820(2) 0.0435(13) Uiso 1.00 1 c
H(7) H 0.1340(5) 0.3121(3) 0.7055(2) 0.0432(13) Uiso 1.00 1 c
H(8) H -0.0688(6) 0.0423(3) 0.8400(2) 0.063(2) Uiso 1.00 1 c
H(9) H 0.0917(6) -0.0664(3) 0.8048(2) 0.063(2) Uiso 1.00 1 c
H(10) H 0.1643(6) -0.0037(3) 0.8843(2) 0.063(2) Uiso 1.00 1 c
H(11) H 0.3822(5) -0.0085(4) 0.6875(3) 0.061(2) Uiso 1.00 1 c
H(12) H 0.4015(5) 0.1357(4) 0.6487(3) 0.061(2) Uiso 1.00 1 c
H(13) H 0.4584(5) 0.0568(4) 0.7641(3) 0.061(2) Uiso 1.00 1 c
H(14) H 0.1178(4) 0.2843(3) 0.5439(2) 0.0377(13) Uiso 1.00 1 c
H(15) H -0.0669(5) 0.1376(3) 0.4451(2) 0.0423(13) Uiso 1.00 1 c
H(16) H -0.2270(5) 0.2764(3) 0.2831(2) 0.054(1) Uiso 1.00 1 c
H(17) H -0.2049(6) 0.4263(3) 0.1224(2) 0.060(2) Uiso 1.00 1 c
H(18) H 0.0946(6) 0.5111(3) 0.0861(2) 0.061(2) Uiso 1.00 1 c
H(19) H 0.3745(6) 0.4464(3) 0.2095(2) 0.064(2) Uiso 1.00 1 c
H(20) H 0.3525(5) 0.2961(3) 0.3704(2) 0.055(1) Uiso 1.00 1 c
H(21) H 0.2567(4) 0.0308(2) 0.4373(1) 0.0537(13) Uiso 1.00 1 c

loop_
_atom_site_aniso_label
_atom_site_aniso_U_11
_atom_site_aniso_U_22
_atom_site_aniso_U_33
_atom_site_aniso_U_12
_atom_site_aniso_U_13
_atom_site_aniso_U_23
F(2) 0.078(2) 0.0432(10) 0.0481(10) 0.0019(11) -0.0017(9) -0.0029(8)
F(3) 0.0555(13) 0.0684(13) 0.0441(9) 0.0121(11) -0.0016(8) -0.0242(9)
F(4) 0.0379(13) 0.078(1) 0.0757(13) -0.0011(11) -0.0181(9) -0.0290(11)
O(1) 0.045(1) 0.0566(13) 0.0397(10) -0.0242(11) 0.0086(9) -0.0147(9)
O(2) 0.055(2) 0.0423(11) 0.0368(10) -0.0033(12) 0.0044(9) -0.0138(8)
C(1) 0.040(2) 0.036(1) 0.0325(12) -0.009(1) 0.0010(11) -0.0098(10)
C(2) 0.044(2) 0.053(2) 0.0332(12) -0.014(2) 0.0034(12) -0.0113(12)
C(3) 0.059(2) 0.055(2) 0.0330(13) -0.009(2) -0.0026(13) -0.0116(12)
C(4) 0.054(2) 0.060(2) 0.048(2) -0.005(2) -0.009(2) -0.022(2)
C(5) 0.041(2) 0.060(2) 0.070(2) -0.018(2) -0.001(2) -0.026(2)
C(6) 0.042(2) 0.038(1) 0.0296(11) -0.011(1) 0.0027(11) -0.0116(10)
C(7) 0.047(2) 0.051(2) 0.043(1) -0.016(2) 0.0064(13) -0.0142(13)
C(8) 0.042(2) 0.058(2) 0.0364(13) -0.012(2) 0.0008(12) -0.0172(13)
C(9) 0.074(3) 0.045(2) 0.038(1) -0.020(2) -0.003(1) -0.0019(12)
C(10) 0.040(2) 0.038(1) 0.0303(11) -0.008(1) 0.0009(11) -0.0083(10)
C(11) 0.031(2) 0.0341(13) 0.0304(11) -0.0078(13) -0.0016(10) -0.0079(10)
C(12) 0.038(2) 0.036(1) 0.0318(11) -0.009(1) 0.0021(11) -0.0078(10)
C(13) 0.060(2) 0.055(2) 0.036(1) -0.004(2) -0.005(1) -0.0135(13)
C(14) 0.076(3) 0.042(2) 0.0340(13) -0.012(2) 0.012(1) -0.0089(12)
C(15) 0.043(2) 0.052(2) 0.0374(13) -0.007(2) -0.0002(12) -0.0169(13)
C(16) 0.039(2) 0.063(2) 0.050(2) 0.000(2) -0.001(1) -0.026(2)
C(18) 0.037(2) 0.037(1) 0.0326(11) -0.008(1) 0.0011(11) -0.0112(10)
C(19) 0.048(2) 0.051(2) 0.0367(13) -0.018(2) -0.0008(12) -0.0089(12)
C(20) 0.027(2) 0.038(1) 0.0339(12) -0.0057(13) 0.0066(10) -0.0132(10)
C(21) 0.060(2) 0.058(2) 0.043(2) -0.025(2) 0.010(1) -0.011(1)

loop_
_atom_type_symbol
_atom_type_description
_atom_type_scat_dispersion_real
_atom_type_scat_dispersion_imag
_atom_type_scat_source
C C 0.003 0.002
;
International Tables for Crystallography
(1992, Vol. C, Tables 4.2.6.8 and 6.1.1.4)
;
H H 0.000 0.000
;
International Tables for Crystallography
(1992, Vol. C, Table 6.1.1.4)
;
F F 0.017 0.010
;
International Tables for Crystallography
(1992, Vol. C, Tables 4.2.6.8 and 6.1.1.4)
;
O O 0.011 0.006
;
International Tables for Crystallography
(1992, Vol. C, Tables 4.2.6.8 and 6.1.1.4)
;

loop_
_geom_angle_atom_site_label_1
_geom_angle_atom_site_label_2
_geom_angle_atom_site_label_3
_geom_angle
_geom_angle_publ_flag
C(18) O(2) H(21) 107.5(3) no
C(2) C(1) C(7) 118.3(3) yes
C(2) C(1) C(10) 120.5(3) yes
C(7) C(1) C(10) 121.2(2) yes
C(3) C(2) H(1) 120.0(3) no
C(3) C(2) C(1) 120.2(3) yes
H(1) C(2) C(1) 119.8(4) no
C(4) C(3) H(2) 119.8(4) no
C(4) C(3) C(2) 120.6(3) yes
H(2) C(3) C(2) 119.6(4) no
C(5) C(4) H(3) 120.7(4) no
C(5) C(4) C(3) 119.6(3) yes
H(3) C(4) C(3) 119.7(4) no
C(7) C(5) H(4) 119.9(4) no
C(7) C(5) C(4) 120.1(4) yes
H(4) C(5) C(4) 120.0(4) no
C(8) C(6) C(18) 120.6(3) yes
C(8) C(6) C(19) 119.1(2) yes
C(18) C(6) C(19) 120.3(3) yes
H(5) C(7) C(1) 118.8(4) no
H(5) C(7) C(5) 120.1(4) no
C(1) C(7) C(5) 121.1(3) yes
C(13) C(8) H(16) 120.3(3) no
C(13) C(8) C(6) 120.2(3) yes
H(16) C(8) C(6) 119.5(3) no
C(12) C(9) H(8) 108.7(3) no
C(12) C(9) H(9) 109.7(3) no
C(12) C(9) H(10) 110.0(4) no
H(8) C(9) H(9) 109.5(5) no
H(8) C(9) H(10) 109.5(4) no
H(9) C(9) H(10) 109.5(4) no
C(12) C(10) H(6) 108.0(4) no
C(12) C(10) H(7) 108.0(3) no
C(12) C(10) C(1) 115.5(2) yes
H(6) C(10) H(7) 109.5(3) no
H(6) C(10) C(1) 108.0(3) no
H(7) C(10) C(1) 107.9(4) no
C(15) C(11) C(18) 112.5(2) yes
C(15) C(11) C(20) 109.3(2) yes
C(15) C(11) H(14) 109.1(3) no
C(18) C(11) C(20) 107.9(2) yes
C(18) C(11) H(14) 108.8(3) no
C(20) C(11) H(14) 109.2(3) no
C(16) C(12) C(20) 108.8(2) yes
C(16) C(12) C(9) 110.0(2) yes
C(16) C(12) C(10) 110.6(3) yes
C(20) C(12) C(9) 108.3(3) yes
C(20) C(12) C(10) 108.8(2) yes
C(9) C(12) C(10) 110.2(2) yes
C(14) C(13) H(17) 119.8(4) no
C(14) C(13) C(8) 120.2(3) yes
H(17) C(13) C(8) 120.0(4) no
C(21) C(14) H(18) 120.0(5) no
C(21) C(14) C(13) 120.1(3) yes
H(18) C(14) C(13) 119.9(4) no
F(2) C(15) F(3) 105.3(3) yes
F(2) C(15) F(4) 106.3(2) yes
F(2) C(15) C(11) 112.9(3) yes
F(3) C(15) F(4) 105.6(3) yes
F(3) C(15) C(11) 112.2(2) yes
F(4) C(15) C(11) 113.9(3) yes
H(11) C(16) H(12) 109.5(5) no
H(11) C(16) H(13) 109.5(4) no
H(11) C(16) C(12) 109.5(4) no
H(12) C(16) H(13) 109.5(5) no
H(12) C(16) C(12) 109.7(3) no
H(13) C(16) C(12) 109.2(4) no
H(15) C(18) O(2) 109.3(3) no
H(15) C(18) C(6) 109.2(3) no
H(15) C(18) C(11) 108.9(3) no
O(2) C(18) C(6) 112.0(2) yes
O(2) C(18) C(11) 104.0(2) yes
C(6) C(18) C(11) 113.3(2) yes
C(21) C(19) H(20) 120.2(4) no
C(21) C(19) C(6) 120.7(3) yes
H(20) C(19) C(6) 119.1(3) no
O(1) C(20) C(11) 118.0(2) yes
O(1) C(20) C(12) 121.2(2) yes
C(11) C(20) C(12) 120.8(3) yes
H(19) C(21) C(14) 119.9(3) no
H(19) C(21) C(19) 120.3(4) no
C(14) C(21) C(19) 119.8(4) yes

loop_
_geom_bond_atom_site_label_1
_geom_bond_atom_site_label_2
_geom_bond_distance
_geom_bond_publ_flag
F(2) C(15) 1.339(4) yes
F(3) C(15) 1.346(4) yes
F(4) C(15) 1.331(5) yes
O(1) C(20) 1.211(4) yes
O(2) C(18) 1.417(3) yes
O(2) H(21) 0.915(3) no
C(1) C(2) 1.398(4) yes
C(1) C(7) 1.373(5) yes
C(1) C(10) 1.515(4) yes
C(2) C(3) 1.389(5) yes
C(2) H(1) 0.950(5) no
C(3) C(4) 1.363(6) yes
C(3) H(2) 0.950(4) no
C(4) C(5) 1.379(5) yes
C(4) H(3) 0.950(5) no
C(5) C(7) 1.385(5) yes
C(5) H(4) 0.950(6) no
C(6) C(8) 1.392(4) yes
C(6) C(18) 1.513(3) yes
C(6) C(19) 1.380(5) yes
C(7) H(5) 0.950(4) no
C(8) C(13) 1.383(4) yes
C(8) H(16) 0.950(5) no
C(9) C(12) 1.529(4) yes
C(9) H(8) 0.950(5) no
C(9) H(9) 0.950(5) no
C(9) H(10) 0.950(5) no
C(10) C(12) 1.547(4) yes
C(10) H(6) 0.950(4) no
C(10) H(7) 0.950(4) no
C(11) C(15) 1.501(4) yes
C(11) C(18) 1.554(4) yes
C(11) C(20) 1.545(3) yes
C(11) H(14) 0.950(4) no
C(12) C(16) 1.531(4) yes
C(12) C(20) 1.534(4) yes
C(13) C(14) 1.376(6) yes
C(13) H(17) 0.950(5) no
C(14) C(21) 1.381(5) yes
C(14) H(18) 0.950(4) no
C(16) H(11) 0.950(6) no
C(16) H(12) 0.950(5) no
C(16) H(13) 0.950(5) no
C(18) H(15) 0.950(5) no
C(19) C(21) 1.384(4) yes
C(19) H(20) 0.950(4) no
C(21) H(19) 0.950(6) no

loop_
_geom_contact_atom_site_label_1
_geom_contact_atom_site_label_2
_geom_contact_distance
_geom_contact_publ_flag
_geom_contact_site_symmetry_2
F(3) H(5) 2.801(4) no 45501
F(4) C(19) 3.429(4) yes 45501
F(4) H(12) 3.121(4) no 45501
F(4) H(14) 3.486(4) no 45501
F(4) H(20) 2.531(4) no 45501
O(1) C(16) 3.285(4) yes 45501
O(1) H(11) 3.416(4) no 45501
O(1) H(12) 2.884(4) no 45501
O(1) H(13) 3.038(4) no 45501
C(2) H(4) 3.215(5) no 45501
C(5) H(1) 3.218(5) no 65501
C(5) H(6) 3.188(5) no 65501
C(5) H(8) 3.555(5) no 65501
C(7) H(6) 3.470(5) no 65501
C(8) H(2) 3.501(5) no 55401
C(8) H(19) 3.360(5) no 45501
C(10) H(4) 3.373(5) no 45501
C(13) H(2) 3.245(5) no 55401
C(13) H(3) 3.509(6) no 45401
C(13) H(18) 3.330(4) no 56502
C(13) H(19) 3.410(5) no 45501
C(14) C(3) 3.460(5) yes 55401
C(14) H(2) 3.180(5) no 55401
C(14) H(18) 3.299(5) no 56502
C(16) O(1) 3.285(4) yes 65501
C(19) F(4) 3.429(4) yes 65501
C(19) H(16) 3.415(5) no 65501
C(21) H(2) 3.373(5) no 55401
C(21) H(3) 3.371(5) no 55401
C(21) H(16) 3.365(5) no 65501
H(1) C(5) 3.218(5) no 45501
H(4) C(2) 3.215(5) no 65501
H(4) C(10) 3.373(5) no 65501
H(5) F(3) 2.801(4) no 65501
H(6) C(5) 3.188(5) no 45501
H(6) C(7) 3.470(5) no 45501
H(8) C(5) 3.555(5) no 45501
H(11) O(1) 3.416(4) no 65501
H(12) F(4) 3.121(4) no 65501
H(12) O(1) 2.884(4) no 65501
H(13) O(1) 3.038(4) no 65501
H(14) F(4) 3.486(4) no 65501
H(16) C(19) 3.415(5) no 45501
H(16) C(21) 3.365(5) no 45501
H(18) C(3) 3.561(5) no 55401
H(18) C(13) 3.330(4) no 56502
H(18) C(14) 3.299(5) no 56502
H(19) C(8) 3.360(5) no 65501
H(19) C(13) 3.410(5) no 65501
H(20) F(4) 2.531(4) no 65501

loop_
_geom_torsion_atom_site_label_1
_geom_torsion_atom_site_label_2
_geom_torsion_atom_site_label_3
_geom_torsion_atom_site_label_4
_geom_torsion
_geom_torsion_publ_flag
H(21) O(2) C(18) C(6) -68.0(3) no
H(21) O(2) C(18) C(11) 169.3(3) no
H(21) O(2) C(18) H(15) 53.1(4) no
C(7) C(1) C(2) C(3) 0.7(4) yes
C(7) C(1) C(2) H(1) -178.8(4) no
C(10) C(1) C(2) C(3) -177.0(3) yes
C(10) C(1) C(2) H(1) 3.5(5) no
C(2) C(1) C(7) C(5) -1.4(5) yes
C(2) C(1) C(7) H(5) 179.0(4) no
C(10) C(1) C(7) C(5) 176.3(3) yes
C(10) C(1) C(7) H(5) -3.3(5) no
C(2) C(1) C(10) C(12) -85.1(3) yes
C(2) C(1) C(10) H(6) 35.8(4) no
C(2) C(1) C(10) H(7) 154.0(3) no
C(7) C(1) C(10) C(12) 97.2(3) yes
C(7) C(1) C(10) H(6) -141.9(3) no
C(7) C(1) C(10) H(7) -23.7(4) no
C(1) C(2) C(3) C(4) 0.1(5) yes
C(1) C(2) C(3) H(2) 179.4(4) no
H(1) C(2) C(3) C(4) 179.6(4) no
H(1) C(2) C(3) H(2) -1.1(6) no
C(2) C(3) C(4) C(5) -0.3(5) yes
C(2) C(3) C(4) H(3) -179.9(51) no
H(2) C(3) C(4) C(5) -179.6(4) no
H(2) C(3) C(4) H(3) 0.8(6) no
C(3) C(4) C(5) C(7) -0.4(5) yes
C(3) C(4) C(5) H(4) 179.8(36) no
H(3) C(4) C(5) C(7) 179.2(4) no
H(3) C(4) C(5) H(4) -0.6(7) no
C(4) C(5) C(7) C(1) 1.2(5) yes
C(4) C(5) C(7) H(5) -179.1(4) no
H(4) C(5) C(7) C(1) -178.9(4) no
H(4) C(5) C(7) H(5) 0.7(6) no
C(18) C(6) C(8) C(13) 178.5(3) yes
C(18) C(6) C(8) H(16) -1.4(5) no
C(19) C(6) C(8) C(13) -1.6(5) yes
C(19) C(6) C(8) H(16) 178.5(4) no
C(8) C(6) C(18) O(2) 136.8(3) yes
C(8) C(6) C(18) C(11) -106.0(3) yes
C(8) C(6) C(18) H(15) 15.5(4) no
C(19) C(6) C(18) O(2) -43.2(4) yes
C(19) C(6) C(18) C(11) 74.1(3) yes
C(19) C(6) C(18) H(15) -164.4(3) no
C(8) C(6) C(19) C(21) 1.5(5) yes
C(8) C(6) C(19) H(20) -178.5(4) no
C(18) C(6) C(19) C(21) -178.6(3) yes
C(18) C(6) C(19) H(20) 1.5(5) no
C(6) C(8) C(13) C(14) 0.8(5) yes
C(6) C(8) C(13) H(17) -179.6(4) no
H(16) C(8) C(13) C(14) -179.3(4) no
H(16) C(8) C(13) H(17) 0.3(7) no
H(8) C(9) C(12) C(10) 59.0(5) no
H(8) C(9) C(12) C(16) -178.8(4) no
H(8) C(9) C(12) C(20) -59.9(4) no
H(9) C(9) C(12) C(10) 178.7(4) no
H(9) C(9) C(12) C(16) -59.1(5) no
H(9) C(9) C(12) C(20) 59.7(4) no
H(10) C(9) C(12) C(10) -60.9(4) no
H(10) C(9) C(12) C(16) 61.3(4) no
H(10) C(9) C(12) C(20) -179.8(3) no
C(1) C(10) C(12) C(9) 63.1(3) yes
C(1) C(10) C(12) C(16) -58.8(3) yes
C(1) C(10) C(12) C(20) -178.3(2) yes
H(6) C(10) C(12) C(9) -57.8(3) no
H(6) C(10) C(12) C(16) -179.7(3) no
H(6) C(10) C(12) C(20) 60.8(3) no
H(7) C(10) C(12) C(9) -176.1(3) no
H(7) C(10) C(12) C(16) 62.0(4) no
H(7) C(10) C(12) C(20) -57.5(4) no
C(18) C(11) C(15) F(2) -75.8(4) yes
C(18) C(11) C(15) F(3) 165.4(3) yes
C(18) C(11) C(15) F(4) 45.6(3) yes
C(20) C(11) C(15) F(2) 164.4(3) yes
C(20) C(11) C(15) F(3) 45.6(4) yes
C(20) C(11) C(15) F(4) -74.3(3) yes
H(14) C(11) C(15) F(2) 45.0(4) no
H(14) C(11) C(15) F(3) -73.8(4) no
H(14) C(11) C(15) F(4) 166.4(3) no
C(15) C(11) C(18) O(2) -179.3(2) yes
C(15) C(11) C(18) C(6) 58.9(3) yes
C(15) C(11) C(18) H(15) -62.8(3) no
C(20) C(11) C(18) O(2) -58.6(3) yes
C(20) C(11) C(18) C(6) 179.6(2) yes
C(20) C(11) C(18) H(15) 57.9(3) no
H(14) C(11) C(18) O(2) 59.7(3) no
H(14) C(11) C(18) C(6) -62.1(3) no
H(14) C(11) C(18) H(15) 176.2(3) no
C(15) C(11) C(20) O(1) 66.6(3) yes
C(15) C(11) C(20) C(12) -114.2(3) yes
C(18) C(11) C(20) O(1) -56.0(3) yes
C(18) C(11) C(20) C(12) 123.2(3) yes
H(14) C(11) C(20) O(1) -174.0(3) no
H(14) C(11) C(20) C(12) 5.2(4) no
C(9) C(12) C(16) H(11) 58.2(4) no
C(9) C(12) C(16) H(12) 178.4(4) no
C(9) C(12) C(16) H(13) -61.6(5) no
C(10) C(12) C(16) H(11) -179.8(3) no
C(10) C(12) C(16) H(12) -59.7(5) no
C(10) C(12) C(16) H(13) 60.4(4) no
C(20) C(12) C(16) H(11) -60.3(4) no
C(20) C(12) C(16) H(12) 59.8(5) no
C(20) C(12) C(16) H(13) 179.8(36) no
C(9) C(12) C(20) O(1) -3.9(4) yes
C(9) C(12) C(20) C(11) 176.9(2) yes
C(10) C(12) C(20) O(1) -123.7(3) yes
C(10) C(12) C(20) C(11) 57.1(3) yes
C(16) C(12) C(20) O(1) 115.7(3) yes
C(16) C(12) C(20) C(11) -63.5(3) yes
C(8) C(13) C(14) C(21) 0.2(5) yes
C(8) C(13) C(14) H(18) -179.8(4) no
H(17) C(13) C(14) C(21) -179.5(4) no
H(17) C(13) C(14) H(18) 0.5(7) no
C(13) C(14) C(21) C(19) -0.3(5) yes
C(13) C(14) C(21) H(19) 179.9(72) no
H(18) C(14) C(21) C(19) 179.7(4) no
H(18) C(14) C(21) H(19) -0.1(7) no
C(6) C(19) C(21) C(14) -0.5(5) yes
C(6) C(19) C(21) H(19) 179.2(4) no
H(20) C(19) C(21) C(14) 179.4(4) no
H(20) C(19) C(21) H(19) -0.8(7) no
